data_2219285
loop_
_publ_author_name
'Pa\,sao\(glu, H\"umeyra'
'Ka\,sta\,s, G\"okhan'
'Heren, Zerrin'
'B\"uy\"ukg\"ung\"or, Orhan'

_publ_section_title
;<i>cis</i>-Bis(butylamine-\k<i>N</i>)bis[sulfadiazine(1{-})-\k^2^<i>N</i>,<i>N</i>']copper(II)
 pentahydrate
;
_journal_coeditor_code CF2216
_journal_issue 9
_journal_name_full 'Acta Crystallographica Section E'
_journal_page_first m1192
_journal_paper_doi 10.1107/S1600536808026457
_journal_volume 64
_journal_year 2008
_chemical_formula_iupac '[Cu (C10 H9 N4 O2 S)2 (C4 H11 N)2], 5H2 O'
_chemical_formula_moiety 'C28 H40 Cu N10 O4 S2, 5 H2 O'
_chemical_formula_sum 'C28 H50 Cu N10 O9 S2'
_chemical_formula_weight 790.04
_chemical_name_common
;
<i>cis</i>-Bis(butylamine-\kN)bis[sulfadiazine(1-)-\k^2^N,N']copper(II)
pentahydrate
;
_chemical_name_systematic
;
<i>cis</i>-bis[4-amino-N-(pyrimidin-2-
yl)benzenesulfonamidato-\k^2^N,N']bis(butylamine-\kN)copper(II) pentahydrate}
;
_space_group_IT_number 60
_symmetry_cell_setting orthorhombic
_symmetry_space_group_name_Hall '-P 2n 2ab'
_symmetry_space_group_name_H-M 'P b c n'
_atom_sites_solution_hydrogens geom
_atom_sites_solution_primary direct
_atom_sites_solution_secondary difmap
_audit_creation_method SHELXL-97
_cell_angle_alpha 90.00
_cell_angle_beta 90.00
_cell_angle_gamma 90.00
_cell_formula_units_Z 4
_cell_length_a 22.623(6)
_cell_length_b 10.342(5)
_cell_length_c 16.250(6)
_cell_measurement_reflns_used 30097
_cell_measurement_temperature 296
_cell_measurement_theta_max 27.10
_cell_measurement_theta_min 1.80
_cell_volume 3802(3)
_computing_cell_refinement 'X-AREA (Stoe & Cie, 2002)'
_computing_data_collection 'X-AREA (Stoe & Cie, 2002)'
_computing_data_reduction 'X-RED32 (Stoe & Cie, 2002)'
_computing_molecular_graphics 'ORTEP-3 for Windows (Farrugia, 1997) and Mercury (Macrae <i>et al.</i>, 2006)'
_computing_publication_material 'WinGX (Farrugia, 1999)'
_computing_structure_refinement 'SHELXL97 (Sheldrick, 2008)'
_computing_structure_solution 'SHELXS97 (Sheldrick, 2008)'
_diffrn_ambient_temperature 296
_diffrn_measured_fraction_theta_full 0.995
_diffrn_measured_fraction_theta_max 0.995
_diffrn_measurement_device_type 'Stoe IPDS2'
_diffrn_measurement_method 'rotation method'
_diffrn_radiation_monochromator graphite
_diffrn_radiation_source 'fine-focus sealed tube'
_diffrn_radiation_type MoK\a
_diffrn_radiation_wavelength 0.71069
_diffrn_reflns_av_R_equivalents 0.0847
_diffrn_reflns_av_sigmaI/netI 0.0458
_diffrn_reflns_limit_h_max 28
_diffrn_reflns_limit_h_min -28
_diffrn_reflns_limit_k_max 13
_diffrn_reflns_limit_k_min -13
_diffrn_reflns_limit_l_max 20
_diffrn_reflns_limit_l_min -20
_diffrn_reflns_number 57960
_diffrn_reflns_theta_full 27.23
_diffrn_reflns_theta_max 27.23
_diffrn_reflns_theta_min 1.80
_diffrn_standards_decay_% 0
_exptl_absorpt_coefficient_mu 0.743
_exptl_absorpt_correction_T_max 0.8995
_exptl_absorpt_correction_T_min 0.8210
_exptl_absorpt_correction_type integration
_exptl_absorpt_process_details '(X-RED32; Stoe & Cie, 2002)'
_exptl_crystal_colour blue
_exptl_crystal_density_diffrn 1.347
_exptl_crystal_density_method 'not measured'
_exptl_crystal_description prism
_exptl_crystal_F_000 1594
_exptl_crystal_size_max 0.34
_exptl_crystal_size_mid 0.21
_exptl_crystal_size_min 0.19
_refine_diff_density_max 0.650
_refine_diff_density_min -0.454
_refine_ls_extinction_method none
_refine_ls_goodness_of_fit_ref 0.902
_refine_ls_hydrogen_treatment constr
_refine_ls_matrix_type full
_refine_ls_number_parameters 234
_refine_ls_number_reflns 4235
_refine_ls_number_restraints 0
_refine_ls_restrained_S_all 0.902
_refine_ls_R_factor_all 0.0990
_refine_ls_R_factor_gt 0.0476
_refine_ls_shift/su_max 0.000
_refine_ls_shift/su_mean 0.000
_refine_ls_structure_factor_coef Fsqd
_refine_ls_weighting_details 'calc w=1/[\s^2^(Fo^2^)+(0.0787P)^2^] where P=(Fo^2^+2Fc^2^)/3'
_refine_ls_weighting_scheme calc
_refine_ls_wR_factor_gt 0.1266
_refine_ls_wR_factor_ref 0.1409
_reflns_number_gt 2098
_reflns_number_total 4235
_reflns_threshold_expression I>2\s(I)
_cod_data_source_file cf2216.cif
_cod_data_source_block I
_cod_depositor_comments
;
 Marking attached hydrogen atoms.

 Antanas Vaitkus,
 2017-08-07
;
_cod_original_cell_volume 3802(2)
_cod_database_code 2219285

loop_
_symmetry_equiv_pos_as_xyz
'x, y, z'
'-x+1/2, -y+1/2, z+1/2'
'x+1/2, -y+1/2, -z'
'-x, y, -z+1/2'
'-x, -y, -z'
'x-1/2, y-1/2, -z-1/2'
'-x-1/2, y-1/2, z'
'x, -y, z-1/2'

loop_
_atom_site_type_symbol
_atom_site_label
_atom_site_fract_x
_atom_site_fract_y
_atom_site_fract_z
_atom_site_U_iso_or_equiv
_atom_site_adp_type
_atom_site_calc_flag
_atom_site_refinement_flags
_atom_site_occupancy
_atom_site_disorder_assembly
_atom_site_disorder_group
_atom_site_attached_hydrogens
C C1 0.33524(14) 0.7316(3) 0.45323(19) 0.0565(8) Uani d . 1 . . 0
C C2 0.29637(16) 0.8185(4) 0.4879(2) 0.0684(9) Uani d . 1 . . 0
H H2 0.3109 0.8929 0.5129 0.082 Uiso calc R 1 . . 0
C C3 0.23634(16) 0.7970(4) 0.4860(2) 0.0752(10) Uani d . 1 . . 0
H H3 0.2108 0.8559 0.5107 0.090 Uiso calc R 1 . . 0
C C4 0.21358(15) 0.6879(4) 0.4473(2) 0.0689(9) Uani d . 1 . . 0
C C5 0.25293(17) 0.6011(4) 0.4128(2) 0.0728(10) Uani d . 1 . . 0
H H5 0.2387 0.5271 0.3870 0.087 Uiso calc R 1 . . 0
C C6 0.31255(15) 0.6227(3) 0.4160(2) 0.0664(9) Uani d . 1 . . 0
H H6 0.3382 0.5628 0.3927 0.080 Uiso calc R 1 . . 0
C C7 0.41743(13) 0.8242(3) 0.3032(2) 0.0565(8) Uani d . 1 . . 0
C C8 0.36943(17) 0.9966(4) 0.2474(3) 0.0800(11) Uani d . 1 . . 0
H H8 0.3452 1.0686 0.2536 0.096 Uiso calc R 1 . . 0
C C9 0.39032(17) 0.9691(4) 0.1702(3) 0.0847(12) Uani d . 1 . . 0
H H9 0.3802 1.0190 0.1247 0.102 Uiso calc R 1 . . 0
C C10 0.42700(16) 0.8638(4) 0.1637(2) 0.0745(10) Uani d . 1 . . 0
H H10 0.4427 0.8426 0.1125 0.089 Uiso calc R 1 . . 0
C C11 0.3906(2) 0.4981(5) 0.2216(4) 0.124(2) Uani d . 1 B . 0
H H11A 0.3706 0.5801 0.2136 0.149 Uiso calc R 1 . . 0
H H11B 0.3925 0.4841 0.2806 0.149 Uiso calc R 1 . . 0
C C12 0.3518(2) 0.4000(5) 0.1892(4) 0.1116(17) Uani d . 1 . . 0
H H12A 0.3740 0.3199 0.1854 0.134 Uiso calc R 1 A 1 0
H H12B 0.3409 0.4246 0.1337 0.134 Uiso calc R 1 A 1 0
C C13A 0.2962(4) 0.3733(8) 0.2362(5) 0.088(2) Uani d P 0.605(8) B 1 0
H H13A 0.2764 0.4549 0.2461 0.105 Uiso calc PR 0.605(8) B 1 0
H H13B 0.3070 0.3376 0.2893 0.105 Uiso calc PR 0.605(8) B 1 0
C C13B 0.2848(5) 0.4111(13) 0.1823(9) 0.088(2) Uani d P 0.395(8) B 2 0
H H13C 0.2709 0.4851 0.2134 0.105 Uiso calc PR 0.395(8) B 2 0
H H13D 0.2733 0.4223 0.1253 0.105 Uiso calc PR 0.395(8) B 2 0
C C14A 0.2505(12) 0.277(3) 0.1934(18) 0.108(4) Uani d P 0.605(8) B 1 0
H H14A 0.2169 0.2658 0.2286 0.162 Uiso calc PR 0.605(8) B 1 0
H H14B 0.2692 0.1954 0.1841 0.162 Uiso calc PR 0.605(8) B 1 0
H H14C 0.2380 0.3132 0.1418 0.162 Uiso calc PR 0.605(8) B 1 0
C C14B 0.261(2) 0.299(4) 0.213(3) 0.108(4) Uani d P 0.395(8) B 2 0
H H14D 0.2186 0.3043 0.2115 0.162 Uiso calc PR 0.395(8) B 2 0
H H14E 0.2736 0.2879 0.2693 0.162 Uiso calc PR 0.395(8) B 2 0
H H14F 0.2741 0.2270 0.1810 0.162 Uiso calc PR 0.395(8) B 2 0
N N1 0.43499(11) 0.7422(3) 0.36300(16) 0.0586(7) Uani d . 1 . . 0
N N2 0.38163(12) 0.9265(3) 0.31428(17) 0.0635(7) Uani d . 1 . . 0
N N3 0.44067(12) 0.7910(3) 0.22883(16) 0.0596(7) Uani d . 1 . . 0
N N4 0.44912(14) 0.5158(3) 0.1947(2) 0.0896(10) Uani d . 1 . . 0
H H4A 0.4478 0.5356 0.1408 0.108 Uiso calc R 1 B . 0
H H4B 0.4677 0.4391 0.1990 0.108 Uiso calc R 1 . . 0
N N5 0.15418(15) 0.6661(4) 0.4447(2) 0.1001(11) Uani d . 1 . . 0
H H5A 0.1407 0.5976 0.4213 0.120 Uiso calc R 1 . . 0
H H5B 0.1302 0.7209 0.4664 0.120 Uiso calc R 1 . . 0
O O1 0.42208(10) 0.8844(2) 0.48919(14) 0.0690(6) Uani d . 1 . . 0
O O2 0.43907(10) 0.6530(2) 0.49927(15) 0.0731(7) Uani d . 1 . . 0
O O3 0.02149(14) 0.6126(3) 0.4017(2) 0.1193(11) Uani d . 1 . . 2
O O4 0.0000 0.7493(5) 0.2500 0.151(2) Uani d S 1 . . 2
O O5 0.43200(14) 0.3833(3) 0.5011(3) 0.1410(15) Uani d . 1 . . 2
S S2 0.41156(4) 0.75774(8) 0.45398(5) 0.0588(2) Uani d . 1 . . 0
Cu Cu1 0.5000 0.64823(6) 0.2500 0.0647(2) Uani d S 1 . . 0

loop_
_atom_site_aniso_label
_atom_site_aniso_U_11
_atom_site_aniso_U_22
_atom_site_aniso_U_33
_atom_site_aniso_U_12
_atom_site_aniso_U_13
_atom_site_aniso_U_23
C1 0.0482(17) 0.062(2) 0.0590(17) -0.0025(16) 0.0034(15) 0.0033(16)
C2 0.056(2) 0.068(2) 0.081(2) -0.0050(18) 0.0009(18) -0.0092(19)
C3 0.053(2) 0.080(2) 0.093(3) 0.0044(19) 0.0133(19) -0.005(2)
C4 0.051(2) 0.078(2) 0.078(2) -0.0120(19) -0.0005(17) 0.007(2)
C5 0.059(2) 0.077(2) 0.083(2) -0.013(2) -0.0008(19) -0.005(2)
C6 0.054(2) 0.069(2) 0.076(2) -0.0018(17) 0.0045(17) -0.0079(18)
C7 0.0426(17) 0.064(2) 0.063(2) -0.0072(16) 0.0046(15) 0.0020(16)
C8 0.067(2) 0.084(3) 0.088(3) 0.012(2) -0.003(2) 0.020(2)
C9 0.068(2) 0.105(3) 0.081(3) 0.004(2) -0.003(2) 0.028(2)
C10 0.057(2) 0.100(3) 0.066(2) -0.001(2) 0.0069(17) 0.007(2)
C11 0.089(3) 0.096(3) 0.187(6) -0.029(3) 0.050(3) -0.047(4)
C12 0.080(3) 0.108(4) 0.146(4) -0.006(3) 0.002(3) -0.049(3)
C13A 0.079(4) 0.092(5) 0.092(5) -0.012(4) 0.002(4) -0.018(4)
C13B 0.079(4) 0.092(5) 0.092(5) -0.012(4) 0.002(4) -0.018(4)
C14A 0.081(11) 0.103(9) 0.140(15) -0.017(6) -0.014(8) -0.034(8)
C14B 0.081(11) 0.103(9) 0.140(15) -0.017(6) -0.014(8) -0.034(8)
N1 0.0480(15) 0.0615(16) 0.0664(16) 0.0056(13) 0.0059(12) 0.0030(14)
N2 0.0588(17) 0.0636(17) 0.0679(17) 0.0086(14) 0.0022(14) 0.0019(15)
N3 0.0506(16) 0.0697(17) 0.0585(16) -0.0061(14) 0.0041(12) -0.0026(14)
N4 0.070(2) 0.087(2) 0.112(3) 0.0022(18) 0.0034(19) -0.021(2)
N5 0.0505(18) 0.110(3) 0.140(3) -0.0131(19) 0.004(2) -0.009(2)
O1 0.0574(14) 0.0741(15) 0.0755(14) -0.0064(12) -0.0044(12) -0.0138(12)
O2 0.0606(15) 0.0799(16) 0.0787(15) 0.0053(13) -0.0093(12) 0.0243(13)
O3 0.079(2) 0.125(3) 0.155(3) 0.0017(19) 0.018(2) -0.008(2)
O4 0.174(6) 0.091(3) 0.188(6) 0.000 0.053(4) 0.000
O5 0.073(2) 0.096(2) 0.253(5) 0.0007(18) -0.015(3) -0.001(3)
S2 0.0469(4) 0.0667(5) 0.0629(5) -0.0008(4) -0.0020(4) 0.0035(4)
Cu1 0.0516(3) 0.0697(4) 0.0726(4) 0.000 0.0051(3) 0.000

loop_
_atom_type_symbol
_atom_type_description
_atom_type_scat_dispersion_real
_atom_type_scat_dispersion_imag
_atom_type_scat_source
C C 0.0033 0.0016 'International Tables Vol C Tables 4.2.6.8 and 6.1.1.4'
H H 0.0000 0.0000 'International Tables Vol C Tables 4.2.6.8 and 6.1.1.4'
N N 0.0061 0.0033 'International Tables Vol C Tables 4.2.6.8 and 6.1.1.4'
O O 0.0106 0.0060 'International Tables Vol C Tables 4.2.6.8 and 6.1.1.4'
S S 0.1246 0.1234 'International Tables Vol C Tables 4.2.6.8 and 6.1.1.4'
Cu Cu 0.3201 1.2651 'International Tables Vol C Tables 4.2.6.8 and 6.1.1.4'

loop_
_geom_angle_atom_site_label_1
_geom_angle_atom_site_label_2
_geom_angle_atom_site_label_3
_geom_angle_site_symmetry_1
_geom_angle_site_symmetry_3
_geom_angle
C6 C1 C2 . . 118.4(3)
C6 C1 S2 . . 119.9(3)
C2 C1 S2 . . 121.8(3)
C3 C2 C1 . . 121.0(3)
C3 C2 H2 . . 119.5
C1 C2 H2 . . 119.5
C2 C3 C4 . . 120.4(4)
C2 C3 H3 . . 119.8
C4 C3 H3 . . 119.8
N5 C4 C5 . . 121.0(4)
N5 C4 C3 . . 120.8(4)
C5 C4 C3 . . 118.1(3)
C6 C5 C4 . . 120.9(4)
C6 C5 H5 . . 119.6
C4 C5 H5 . . 119.6
C5 C6 C1 . . 121.2(3)
C5 C6 H6 . . 119.4
C1 C6 H6 . . 119.4
N2 C7 N1 . . 125.1(3)
N2 C7 N3 . . 123.4(3)
N1 C7 N3 . . 111.5(3)
N2 C8 C9 . . 124.2(4)
N2 C8 H8 . . 117.9
C9 C8 H8 . . 117.9
C8 C9 C10 . . 116.3(4)
C8 C9 H9 . . 121.8
C10 C9 H9 . . 121.8
N3 C10 C9 . . 121.7(4)
N3 C10 H10 . . 119.1
C9 C10 H10 . . 119.1
N4 C11 C12 . . 123.4(4)
N4 C11 H11A . . 106.5
C12 C11 H11A . . 106.5
N4 C11 H11B . . 106.5
C12 C11 H11B . . 106.5
H11A C11 H11B . . 106.5
C11 C12 C13A . . 117.0(5)
C11 C12 C13B . . 125.3(6)
C11 C12 H12A . . 108.0
C13A C12 H12A . . 108.0
C13B C12 H12A . . 125.1
C11 C12 H12B . . 108.0
C13A C12 H12B . . 108.0
C13B C12 H12B . . 70.1
H12A C12 H12B . . 107.3
C12 C13A C14A . . 116.0(14)
C12 C13A H13A . . 108.3
C14A C13A H13A . . 108.3
C12 C13A H13B . . 108.3
C14A C13A H13B . . 108.3
H13A C13A H13B . . 107.4
C14B C13B C12 . . 107(2)
C14B C13B H13C . . 110.2
C12 C13B H13C . . 110.2
C14B C13B H13D . . 110.2
C12 C13B H13D . . 110.2
H13C C13B H13D . . 108.5
C13A C14A H14A . . 109.5
C13A C14A H14B . . 109.5
H14A C14A H14B . . 109.5
C13A C14A H14C . . 109.5
H14A C14A H14C . . 109.5
H14B C14A H14C . . 109.5
C13B C14B H14D . . 109.5
C13B C14B H14E . . 109.5
H14D C14B H14E . . 109.5
C13B C14B H14F . . 109.5
H14D C14B H14F . . 109.5
H14E C14B H14F . . 109.5
C7 N1 S2 . . 120.8(2)
C8 N2 C7 . . 116.2(3)
C10 N3 C7 . . 118.1(3)
C10 N3 Cu1 . . 134.4(2)
C7 N3 Cu1 . . 106.8(2)
C11 N4 Cu1 . . 119.4(3)
C11 N4 H4A . . 107.5
Cu1 N4 H4A . . 107.5
C11 N4 H4B . . 107.5
Cu1 N4 H4B . . 107.5
H4A N4 H4B . . 107.0
C4 N5 H5A . . 120.0
C4 N5 H5B . . 120.0
H5A N5 H5B . . 120.0
O1 S2 O2 . . 113.88(15)
O1 S2 N1 . . 113.99(15)
O2 S2 N1 . . 104.77(15)
O1 S2 C1 . . 107.76(15)
O2 S2 C1 . . 108.16(15)
N1 S2 C1 . . 108.02(15)
N4 Cu1 N4 . 4_655 93.7(2)
N4 Cu1 N3 . 4_655 162.98(13)
N4 Cu1 N3 4_655 4_655 92.38(13)
N4 Cu1 N3 . . 92.38(13)
N4 Cu1 N3 4_655 . 162.98(13)
N3 Cu1 N3 4_655 . 86.36(16)

loop_
_geom_bond_atom_site_label_1
_geom_bond_atom_site_label_2
_geom_bond_site_symmetry_2
_geom_bond_distance
C1 C6 . 1.377(5)
C1 C2 . 1.378(5)
C1 S2 . 1.748(3)
C2 C3 . 1.377(5)
C2 H2 . 0.930
C3 C4 . 1.391(5)
C3 H3 . 0.930
C4 N5 . 1.363(5)
C4 C5 . 1.382(5)
C5 C6 . 1.368(5)
C5 H5 . 0.930
C6 H6 . 0.930
C7 N2 . 1.344(4)
C7 N1 . 1.351(4)
C7 N3 . 1.361(4)
C8 N2 . 1.334(5)
C8 C9 . 1.371(6)
C8 H8 . 0.930
C9 C10 . 1.373(5)
C9 H9 . 0.930
C10 N3 . 1.336(4)
C10 H10 . 0.930
C11 N4 . 1.407(5)
C11 C12 . 1.441(6)
C11 H11A . 0.970
C11 H11B . 0.970
C12 C13A . 1.496(9)
C12 C13B . 1.524(13)
C12 H12A . 0.970
C12 H12B . 0.970
C13A C14A . 1.592(16)
C13A H13A . 0.970
C13A H13B . 0.970
C13B C14B . 1.37(5)
C13B H13C . 0.970
C13B H13D . 0.970
C14A H14A . 0.960
C14A H14B . 0.960
C14A H14C . 0.960
C14B H14D . 0.960
C14B H14E . 0.960
C14B H14F . 0.960
N1 S2 . 1.579(3)
N3 Cu1 . 2.025(3)
N4 Cu1 . 2.002(3)
N4 H4A . 0.900
N4 H4B . 0.900
N5 H5A . 0.860
N5 H5B . 0.860
O1 S2 . 1.449(2)
O2 S2 . 1.450(2)
Cu1 N4 4_655 2.002(3)
Cu1 N3 4_655 2.025(3)

loop_
_geom_hbond_atom_site_label_D
_geom_hbond_atom_site_label_H
_geom_hbond_atom_site_label_A
_geom_hbond_site_symmetry_A
_geom_hbond_distance_DH
_geom_hbond_distance_HA
_geom_hbond_distance_DA
_geom_hbond_angle_DHA
N5 H5A N2 7_655 0.86 2.53 3.359(5) 161.7
N4 H4A O5 8_565 0.90 2.45 3.337(6) 170.5
N4 H4B O4 6_656 0.90 2.25 3.119(6) 161.4
N5 H5B O5 7_665 0.86 2.26 3.113(5) 169.6

loop_
_geom_torsion_atom_site_label_1
_geom_torsion_atom_site_label_2
_geom_torsion_atom_site_label_3
_geom_torsion_atom_site_label_4
_geom_torsion_site_symmetry_4
_geom_torsion
C6 C1 C2 C3 . 0.5(5)
S2 C1 C2 C3 . 179.3(3)
C1 C2 C3 C4 . -1.4(6)
C2 C3 C4 N5 . -179.6(4)
C2 C3 C4 C5 . 1.4(6)
N5 C4 C5 C6 . -179.5(4)
C3 C4 C5 C6 . -0.5(6)
C4 C5 C6 C1 . -0.4(6)
C2 C1 C6 C5 . 0.4(5)
S2 C1 C6 C5 . -178.4(3)
N2 C8 C9 C10 . -1.4(6)
C8 C9 C10 N3 . 1.1(6)
N4 C11 C12 C13A . 166.6(7)
N4 C11 C12 C13B . -149.2(9)
C11 C12 C13A C14A . 172.7(14)
C13B C12 C13A C14A . 59.0(16)
C11 C12 C13B C14B . -132(2)
C13A C12 C13B C14B . -42(2)
N2 C7 N1 S2 . 2.7(4)
N3 C7 N1 S2 . -177.4(2)
C9 C8 N2 C7 . 0.9(6)
N1 C7 N2 C8 . 179.8(3)
N3 C7 N2 C8 . -0.1(5)
C9 C10 N3 C7 . -0.4(5)
C9 C10 N3 Cu1 . -169.6(3)
N2 C7 N3 C10 . -0.2(5)
N1 C7 N3 C10 . 179.9(3)
N2 C7 N3 Cu1 . 171.8(2)
N1 C7 N3 Cu1 . -8.1(3)
C12 C11 N4 Cu1 . -176.0(5)
C7 N1 S2 O1 . -55.6(3)
C7 N1 S2 O2 . 179.3(2)
C7 N1 S2 C1 . 64.1(3)
C6 C1 S2 O1 . 174.2(3)
C2 C1 S2 O1 . -4.6(3)
C6 C1 S2 O2 . -62.3(3)
C2 C1 S2 O2 . 118.9(3)
C6 C1 S2 N1 . 50.6(3)
C2 C1 S2 N1 . -128.2(3)
C11 N4 Cu1 N4 4_655 108.9(5)
C11 N4 Cu1 N3 4_655 -140.5(5)
C11 N4 Cu1 N3 . -55.2(4)
C10 N3 Cu1 N4 . -79.3(4)
C7 N3 Cu1 N4 . 110.6(2)
C10 N3 Cu1 N4 4_655 169.9(4)
C7 N3 Cu1 N4 4_655 -0.1(5)
C10 N3 Cu1 N3 4_655 83.7(3)
C7 N3 Cu1 N3 4_655 -86.4(2)
